data_4080474
loop_
_publ_author_name
'Sun, Song'
'Sun, Qiu'
'Zhao, Bei'
'Zhang, Yong'
'Shen, Qi'
'Yao, Yingming'

_publ_section_title
;
 Unexpected C--H Bond Activation Promoted by Bimetallic Lanthanide Amido
 Complexes Bearing a META-Phenylene-Bridged Bis(\b-diketiminate) Ligand
;
_journal_issue 6
_journal_name_full Organometallics
_journal_page_first 1876
_journal_paper_doi 10.1021/om400018b
_journal_volume 32
_journal_year 2013
_chemical_formula_moiety 'C62 H114 Cl N7 O Si6 Yb2'
_chemical_formula_sum 'C62 H114 Cl N7 O Si6 Yb2'
_chemical_formula_weight 1523.67
_chemical_name_systematic
; 
 ? 
;
_space_group_IT_number 2
_symmetry_cell_setting triclinic
_symmetry_Int_Tables_number 2
_symmetry_space_group_name_Hall '-P 1'
_symmetry_space_group_name_H-M 'P -1'
_atom_sites_solution_hydrogens geom
_atom_sites_solution_primary direct
_atom_sites_solution_secondary difmap
_audit_creation_method SHELXL-97
_cell_angle_alpha 99.740(10)
_cell_angle_beta 96.401(7)
_cell_angle_gamma 106.710(9)
_cell_formula_units_Z 2
_cell_length_a 11.505(5)
_cell_length_b 18.382(8)
_cell_length_c 19.229(8)
_cell_measurement_reflns_used 16890
_cell_measurement_temperature 223(2)
_cell_measurement_theta_max 27.5
_cell_measurement_theta_min 3.1
_cell_volume 3783(3)
_computing_cell_refinement CrystalClear
_computing_data_collection CrystalClear
_computing_data_reduction CrystalStructure
_computing_structure_refinement 'SHELXL-97 (Sheldrick, 1997)'
_computing_structure_solution 'SHELXS-97 (Sheldrick, 1990)'
_diffrn_ambient_temperature 223(2)
_diffrn_detector_area_resol_mean 14.63
_diffrn_measured_fraction_theta_full 0.992
_diffrn_measured_fraction_theta_max 0.992
_diffrn_measurement_device_type 'Rigaku Saturn'
_diffrn_measurement_method \w
_diffrn_radiation_monochromator graphite
_diffrn_radiation_source 'fine-focus sealed tube'
_diffrn_radiation_type MoK\a
_diffrn_radiation_wavelength 0.71075
_diffrn_reflns_av_R_equivalents 0.1569
_diffrn_reflns_av_sigmaI/netI 0.1964
_diffrn_reflns_limit_h_max 13
_diffrn_reflns_limit_h_min -13
_diffrn_reflns_limit_k_max 22
_diffrn_reflns_limit_k_min -20
_diffrn_reflns_limit_l_max 23
_diffrn_reflns_limit_l_min -22
_diffrn_reflns_number 31906
_diffrn_reflns_theta_full 25.50
_diffrn_reflns_theta_max 25.50
_diffrn_reflns_theta_min 3.11
_exptl_absorpt_coefficient_mu 2.627
_exptl_absorpt_correction_T_max 0.411
_exptl_absorpt_correction_T_min 0.228
_exptl_absorpt_correction_type multi-scan
_exptl_absorpt_process_details 'Jacobson, R. (1998) Private communication'
_exptl_crystal_colour yellow
_exptl_crystal_density_diffrn 1.338
_exptl_crystal_density_method 'not measured'
_exptl_crystal_description prism
_exptl_crystal_F_000 1568
_exptl_crystal_size_max 0.80
_exptl_crystal_size_mid 0.40
_exptl_crystal_size_min 0.35
_refine_diff_density_max 3.248
_refine_diff_density_min -2.499
_refine_diff_density_rms 0.255
_refine_ls_extinction_method none
_refine_ls_goodness_of_fit_ref 1.027
_refine_ls_hydrogen_treatment constr
_refine_ls_matrix_type full
_refine_ls_number_parameters 724
_refine_ls_number_reflns 13964
_refine_ls_number_restraints 0
_refine_ls_restrained_S_all 1.027
_refine_ls_R_factor_all 0.1509
_refine_ls_R_factor_gt 0.1014
_refine_ls_shift/su_max 0.002
_refine_ls_shift/su_mean 0.000
_refine_ls_structure_factor_coef Fsqd
_refine_ls_weighting_details 'calc w=1/[\s^2^(Fo^2^)+(0.0940P)^2^+0.0000P] where P=(Fo^2^+2Fc^2^)/3'
_refine_ls_weighting_scheme calc
_refine_ls_wR_factor_gt 0.2296
_refine_ls_wR_factor_ref 0.2645
_reflns_number_gt 8449
_reflns_number_total 13964
_reflns_threshold_expression >2sigma(I)
_cod_data_source_file om400018b_si_002.cif
_cod_data_source_block complex5
_cod_database_code 4080474

loop_
_symmetry_equiv_pos_as_xyz
'x, y, z'
'-x, -y, -z'

loop_
_atom_site_label
_atom_site_type_symbol
_atom_site_fract_x
_atom_site_fract_y
_atom_site_fract_z
_atom_site_U_iso_or_equiv
_atom_site_adp_type
_atom_site_occupancy
_atom_site_symmetry_multiplicity
_atom_site_calc_flag
_atom_site_refinement_flags
Yb1 Yb 0.08139(5) -0.21365(3) 0.65605(3) 0.0356(2) Uani 1 1 d .
Yb2 Yb 0.07905(5) 0.21917(3) 0.84846(3) 0.0362(2) Uani 1 1 d .
Si1 Si 0.2110(4) -0.3609(3) 0.6814(3) 0.0522(11) Uani 1 1 d .
Si2 Si 0.3412(4) -0.1958(3) 0.7566(2) 0.0442(10) Uani 1 1 d .
Si3 Si -0.1793(4) -0.3385(3) 0.5320(3) 0.0632(13) Uani 1 1 d .
Si4 Si -0.1564(4) -0.3339(3) 0.6905(3) 0.0527(11) Uani 1 1 d .
Si5 Si -0.2317(4) 0.1515(3) 0.8497(3) 0.0562(12) Uani 1 1 d .
Si6 Si -0.0652(4) 0.2159(2) 0.9917(2) 0.0478(10) Uani 1 1 d .
Cl1 Cl 0.0623(4) 0.1614(2) 0.7182(2) 0.0574(10) Uani 1 1 d .
O1 O 0.0285(8) 0.3242(5) 0.8131(5) 0.044(2) Uani 1 1 d .
N1 N 0.1714(10) -0.1338(7) 0.5869(6) 0.043(3) Uani 1 1 d .
N2 N 0.0096(9) -0.1122(6) 0.6957(5) 0.034(2) Uani 1 1 d .
N3 N 0.2811(10) 0.3014(6) 0.8957(6) 0.042(3) Uani 1 1 d .
N4 N 0.1600(11) 0.1274(6) 0.8824(6) 0.041(3) Uani 1 1 d .
N5 N 0.2230(9) -0.2649(6) 0.6953(5) 0.037(3) Uani 1 1 d .
N6 N -0.0955(10) -0.3078(7) 0.6179(7) 0.047(3) Uani 1 1 d .
N7 N -0.0852(9) 0.1939(6) 0.8996(6) 0.040(3) Uani 1 1 d .
C1 C 0.0990(16) -0.1022(11) 0.4701(9) 0.067(5) Uani 1 1 d .
H1A H 0.1849 -0.0748 0.4707 0.100 Uiso 1 1 calc R
H1B H 0.0488 -0.0708 0.4567 0.100 Uiso 1 1 calc R
H1C H 0.0743 -0.1512 0.4357 0.100 Uiso 1 1 calc R
C2 C 0.0811(12) -0.1178(8) 0.5458(6) 0.038(3) Uani 1 1 d .
C3 C -0.0293(13) -0.1184(9) 0.5680(8) 0.054(4) Uani 1 1 d .
H3 H -0.0974 -0.1329 0.5309 0.064 Uiso 1 1 calc R
C4 C -0.0561(12) -0.1006(9) 0.6375(8) 0.049(4) Uani 1 1 d .
C5 C -0.1586(14) -0.0663(10) 0.6449(8) 0.058(4) Uani 1 1 d .
H5A H -0.1936 -0.0781 0.6869 0.087 Uiso 1 1 calc R
H5B H -0.2218 -0.0883 0.6027 0.087 Uiso 1 1 calc R
H5C H -0.1269 -0.0104 0.6500 0.087 Uiso 1 1 calc R
C6 C 0.2978(12) -0.1000(8) 0.5781(8) 0.040(3) Uani 1 1 d .
C7 C 0.3611(13) -0.1470(9) 0.5415(8) 0.047(4) Uani 1 1 d .
C8 C 0.4865(15) -0.1130(10) 0.5409(8) 0.052(4) Uani 1 1 d .
H8 H 0.5306 -0.1435 0.5188 0.063 Uiso 1 1 calc R
C9 C 0.5474(15) -0.0354(10) 0.5719(10) 0.063(5) Uani 1 1 d .
H9 H 0.6310 -0.0134 0.5694 0.076 Uiso 1 1 calc R
C10 C 0.4856(13) 0.0080(9) 0.6056(7) 0.045(4) Uani 1 1 d .
H10 H 0.5272 0.0604 0.6271 0.054 Uiso 1 1 calc R
C11 C 0.3611(14) -0.0232(9) 0.6093(7) 0.048(4) Uani 1 1 d .
C12 C 0.302(2) -0.2281(12) 0.5020(11) 0.091(4) Uani 1 1 d .
H12 H 0.2199 -0.2444 0.5168 0.109 Uiso 1 1 calc R
C13 C 0.276(2) -0.2424(12) 0.4219(10) 0.091(4) Uani 1 1 d .
H13A H 0.2156 -0.2178 0.4072 0.137 Uiso 1 1 calc R
H13B H 0.2435 -0.2979 0.4023 0.137 Uiso 1 1 calc R
H13C H 0.3512 -0.2208 0.4043 0.137 Uiso 1 1 calc R
C14 C 0.365(2) -0.2846(12) 0.5220(11) 0.091(4) Uani 1 1 d .
H14A H 0.4513 -0.2657 0.5181 0.137 Uiso 1 1 calc R
H14B H 0.3268 -0.3349 0.4900 0.137 Uiso 1 1 calc R
H14C H 0.3576 -0.2896 0.5709 0.137 Uiso 1 1 calc R
C15 C 0.2936(14) 0.0320(9) 0.6462(7) 0.049(4) Uani 1 1 d .
H15 H 0.2157 0.0000 0.6575 0.058 Uiso 1 1 calc R
C16 C 0.2636(15) 0.0825(10) 0.5942(9) 0.061(4) Uani 1 1 d .
H16A H 0.3375 0.1244 0.5939 0.092 Uiso 1 1 calc R
H16B H 0.2009 0.1041 0.6097 0.092 Uiso 1 1 calc R
H16C H 0.2337 0.0506 0.5463 0.092 Uiso 1 1 calc R
C17 C 0.3712(14) 0.0862(10) 0.7146(8) 0.057(4) Uani 1 1 d .
H17A H 0.4024 0.0565 0.7449 0.086 Uiso 1 1 calc R
H17B H 0.3211 0.1124 0.7397 0.086 Uiso 1 1 calc R
H17C H 0.4397 0.1245 0.7029 0.086 Uiso 1 1 calc R
C18 C 0.4950(13) 0.3419(9) 0.9590(9) 0.052(4) Uani 1 1 d .
H18A H 0.5451 0.3432 0.9216 0.079 Uiso 1 1 calc R
H18B H 0.5344 0.3276 0.9995 0.079 Uiso 1 1 calc R
H18C H 0.4861 0.3929 0.9740 0.079 Uiso 1 1 calc R
C19 C 0.3704(12) 0.2834(8) 0.9309(7) 0.042(3) Uani 1 1 d .
C20 C 0.3597(13) 0.2094(9) 0.9480(8) 0.048(4) Uani 1 1 d .
H20 H 0.4246 0.2086 0.9820 0.058 Uiso 1 1 calc R
C21 C 0.2685(13) 0.1385(8) 0.9224(7) 0.040(3) Uani 1 1 d .
C22 C 0.2975(15) 0.0700(9) 0.9435(9) 0.059(4) Uani 1 1 d .
H22A H 0.2453 0.0509 0.9770 0.089 Uiso 1 1 calc R
H22B H 0.3832 0.0856 0.9659 0.089 Uiso 1 1 calc R
H22C H 0.2827 0.0292 0.9013 0.089 Uiso 1 1 calc R
C23 C 0.3165(12) 0.3775(8) 0.8789(8) 0.043(3) Uani 1 1 d .
C24 C 0.3800(14) 0.3866(9) 0.8188(8) 0.051(4) Uani 1 1 d .
C25 C 0.4064(17) 0.4591(11) 0.8034(9) 0.068(5) Uani 1 1 d .
H25 H 0.4448 0.4667 0.7633 0.082 Uiso 1 1 calc R
C26 C 0.3813(15) 0.5226(10) 0.8416(10) 0.062(5) Uani 1 1 d .
H26 H 0.4065 0.5719 0.8301 0.074 Uiso 1 1 calc R
C27 C 0.3175(14) 0.5097(8) 0.8974(8) 0.051(4) Uani 1 1 d .
H27 H 0.2942 0.5502 0.9226 0.061 Uiso 1 1 calc R
C28 C 0.2872(12) 0.4386(7) 0.9172(7) 0.041(3) Uani 1 1 d .
C29 C 0.4116(16) 0.3236(10) 0.7751(8) 0.062(5) Uani 1 1 d .
H29 H 0.3851 0.2760 0.7945 0.074 Uiso 1 1 calc R
C30 C 0.3541(19) 0.3050(11) 0.6933(11) 0.085(6) Uani 1 1 d .
H30A H 0.2653 0.2830 0.6876 0.127 Uiso 1 1 calc R
H30B H 0.3871 0.2680 0.6668 0.127 Uiso 1 1 calc R
H30C H 0.3744 0.3524 0.6752 0.127 Uiso 1 1 calc R
C31 C 0.5524(18) 0.3456(14) 0.7735(13) 0.098(7) Uani 1 1 d .
H31A H 0.5763 0.3879 0.7485 0.146 Uiso 1 1 calc R
H31B H 0.5711 0.3008 0.7488 0.146 Uiso 1 1 calc R
H31C H 0.5976 0.3618 0.8221 0.146 Uiso 1 1 calc R
C32 C 0.2231(13) 0.4287(8) 0.9832(8) 0.045(3) Uani 1 1 d .
H32 H 0.1565 0.3783 0.9709 0.054 Uiso 1 1 calc R
C33 C 0.1658(14) 0.4928(9) 1.0051(10) 0.062(5) Uani 1 1 d .
H33A H 0.2305 0.5412 1.0264 0.093 Uiso 1 1 calc R
H33B H 0.1127 0.4785 1.0397 0.093 Uiso 1 1 calc R
H33C H 0.1177 0.4994 0.9632 0.093 Uiso 1 1 calc R
C34 C 0.3102(14) 0.4285(10) 1.0473(8) 0.059(4) Uani 1 1 d .
H34A H 0.3425 0.3853 1.0365 0.089 Uiso 1 1 calc R
H34B H 0.2668 0.4230 1.0875 0.089 Uiso 1 1 calc R
H34C H 0.3776 0.4769 1.0594 0.089 Uiso 1 1 calc R
C35 C 0.0033(11) -0.0681(7) 0.7620(6) 0.030(3) Uani 1 1 d .
C36 C 0.0794(11) 0.0048(8) 0.7913(7) 0.036(3) Uani 1 1 d .
H36 H 0.1380 0.0273 0.7643 0.043 Uiso 1 1 calc R
C37 C 0.0794(12) 0.0493(7) 0.8567(7) 0.041(3) Uani 1 1 d .
C38 C -0.0062(13) 0.0164(8) 0.8967(8) 0.045(4) Uani 1 1 d .
H38 H -0.0098 0.0444 0.9416 0.054 Uiso 1 1 calc R
C39 C -0.0869(13) -0.0583(8) 0.8703(7) 0.045(4) Uani 1 1 d .
H39 H -0.1444 -0.0799 0.8983 0.054 Uiso 1 1 calc R
C40 C -0.0859(13) -0.1011(8) 0.8064(8) 0.044(3) Uani 1 1 d .
H40 H -0.1417 -0.1515 0.7902 0.053 Uiso 1 1 calc R
C41 C 0.3638(14) -0.3782(10) 0.6765(9) 0.058(4) Uani 1 1 d .
H41A H 0.3910 -0.3666 0.6325 0.086 Uiso 1 1 calc R
H41B H 0.3550 -0.4321 0.6773 0.086 Uiso 1 1 calc R
H41C H 0.4240 -0.3448 0.7172 0.086 Uiso 1 1 calc R
C42 C 0.1075(15) -0.4181(9) 0.5922(10) 0.072(5) Uani 1 1 d .
H42A H 0.1193 -0.4686 0.5801 0.107 Uiso 1 1 calc R
H42B H 0.1287 -0.3897 0.5549 0.107 Uiso 1 1 calc R
H42C H 0.0220 -0.4249 0.5966 0.107 Uiso 1 1 calc R
C43 C 0.1472(15) -0.4091(10) 0.7552(12) 0.086(7) Uani 1 1 d .
H43A H 0.1981 -0.3814 0.8010 0.129 Uiso 1 1 calc R
H43B H 0.1474 -0.4626 0.7463 0.129 Uiso 1 1 calc R
H43C H 0.0636 -0.4079 0.7559 0.129 Uiso 1 1 calc R
C44 C 0.4922(13) -0.1647(9) 0.7250(10) 0.062(5) Uani 1 1 d .
H44A H 0.5000 -0.2074 0.6906 0.093 Uiso 1 1 calc R
H44B H 0.5587 -0.1496 0.7654 0.093 Uiso 1 1 calc R
H44C H 0.4960 -0.1208 0.7024 0.093 Uiso 1 1 calc R
C45 C 0.3743(16) -0.2257(11) 0.8443(9) 0.069(5) Uani 1 1 d .
H45A H 0.2979 -0.2445 0.8621 0.104 Uiso 1 1 calc R
H45B H 0.4299 -0.1813 0.8790 0.104 Uiso 1 1 calc R
H45C H 0.4120 -0.2667 0.8368 0.104 Uiso 1 1 calc R
C46 C 0.2940(14) -0.1058(9) 0.7809(10) 0.062(5) Uani 1 1 d .
H46A H 0.2848 -0.0839 0.7389 0.093 Uiso 1 1 calc R
H46B H 0.3566 -0.0680 0.8180 0.093 Uiso 1 1 calc R
H46C H 0.2163 -0.1194 0.7983 0.093 Uiso 1 1 calc R
C47 C -0.0751(17) -0.3259(13) 0.4590(9) 0.087(7) Uani 1 1 d .
H47A H -0.0244 -0.2720 0.4671 0.131 Uiso 1 1 calc R
H47B H -0.1263 -0.3407 0.4121 0.131 Uiso 1 1 calc R
H47C H -0.0226 -0.3586 0.4614 0.131 Uiso 1 1 calc R
C48 C -0.2926(16) -0.2852(13) 0.5129(10) 0.088(7) Uani 1 1 d .
H48A H -0.3345 -0.2789 0.5535 0.132 Uiso 1 1 calc R
H48B H -0.3525 -0.3148 0.4707 0.132 Uiso 1 1 calc R
H48C H -0.2492 -0.2346 0.5048 0.132 Uiso 1 1 calc R
C49 C -0.2744(17) -0.4434(11) 0.5123(10) 0.092(7) Uani 1 1 d .
H49A H -0.2264 -0.4734 0.5314 0.137 Uiso 1 1 calc R
H49B H -0.2986 -0.4623 0.4609 0.137 Uiso 1 1 calc R
H49C H -0.3474 -0.4490 0.5344 0.137 Uiso 1 1 calc R
C50 C -0.0360(13) -0.2810(10) 0.7731(7) 0.050(4) Uani 1 1 d .
H50A H 0.0357 -0.2984 0.7709 0.076 Uiso 1 1 calc R
H50B H -0.0699 -0.2919 0.8156 0.076 Uiso 1 1 calc R
H50C H -0.0123 -0.2255 0.7751 0.076 Uiso 1 1 calc R
C51 C -0.2980(15) -0.3068(14) 0.7034(11) 0.086(6) Uani 1 1 d .
H51A H -0.2815 -0.2518 0.7048 0.129 Uiso 1 1 calc R
H51B H -0.3221 -0.3182 0.7482 0.129 Uiso 1 1 calc R
H51C H -0.3640 -0.3364 0.6641 0.129 Uiso 1 1 calc R
C52 C -0.1945(17) -0.4407(10) 0.6881(10) 0.075(5) Uani 1 1 d .
H52A H -0.2642 -0.4691 0.6505 0.112 Uiso 1 1 calc R
H52B H -0.2149 -0.4509 0.7338 0.112 Uiso 1 1 calc R
H52C H -0.1240 -0.4574 0.6787 0.112 Uiso 1 1 calc R
C53 C -0.2362(15) 0.1602(14) 0.7535(9) 0.085(7) Uani 1 1 d .
H53A H -0.1843 0.2113 0.7512 0.128 Uiso 1 1 calc R
H53B H -0.3202 0.1527 0.7319 0.128 Uiso 1 1 calc R
H53C H -0.2064 0.1209 0.7279 0.128 Uiso 1 1 calc R
C54 C -0.3404(16) 0.2038(14) 0.8855(11) 0.093(7) Uani 1 1 d .
H54A H -0.3665 0.1857 0.9274 0.139 Uiso 1 1 calc R
H54B H -0.4118 0.1932 0.8489 0.139 Uiso 1 1 calc R
H54C H -0.2982 0.2594 0.8983 0.139 Uiso 1 1 calc R
C55 C -0.3001(17) 0.0458(11) 0.8465(15) 0.112(9) Uani 1 1 d .
H55A H -0.2437 0.0186 0.8308 0.168 Uiso 1 1 calc R
H55B H -0.3774 0.0257 0.8132 0.168 Uiso 1 1 calc R
H55C H -0.3148 0.0381 0.8938 0.168 Uiso 1 1 calc R
C56 C -0.1589(17) 0.1401(10) 1.0317(10) 0.066(5) Uani 1 1 d .
H56A H -0.2386 0.1475 1.0344 0.099 Uiso 1 1 calc R
H56B H -0.1175 0.1435 1.0794 0.099 Uiso 1 1 calc R
H56C H -0.1702 0.0894 1.0023 0.099 Uiso 1 1 calc R
C57 C 0.0979(15) 0.2293(10) 1.0287(8) 0.059(4) Uani 1 1 d .
H57A H 0.1165 0.1814 1.0139 0.089 Uiso 1 1 calc R
H57B H 0.1103 0.2430 1.0806 0.089 Uiso 1 1 calc R
H57C H 0.1519 0.2706 1.0110 0.089 Uiso 1 1 calc R
C58 C -0.0947(18) 0.3101(10) 1.0328(9) 0.071(5) Uani 1 1 d .
H58A H -0.0417 0.3534 1.0169 0.106 Uiso 1 1 calc R
H58B H -0.0773 0.3189 1.0846 0.106 Uiso 1 1 calc R
H58C H -0.1801 0.3058 1.0176 0.106 Uiso 1 1 calc R
C59 C 0.0577(19) 0.3532(11) 0.7482(9) 0.073(5) Uani 1 1 d .
H59A H 0.0584 0.3111 0.7095 0.088 Uiso 1 1 calc R
H59B H 0.1374 0.3942 0.7579 0.088 Uiso 1 1 calc R
C60 C -0.049(2) 0.3852(11) 0.7299(12) 0.104(8) Uani 1 1 d .
H60A H -0.0272 0.4244 0.7008 0.124 Uiso 1 1 calc R
H60B H -0.1237 0.3435 0.7044 0.124 Uiso 1 1 calc R
C61 C -0.0680(18) 0.4208(12) 0.8032(11) 0.076(4) Uani 1 1 d .
H61A H -0.0066 0.4720 0.8224 0.091 Uiso 1 1 calc R
H61B H -0.1507 0.4259 0.8019 0.091 Uiso 1 1 calc R
C62 C -0.0506(17) 0.3620(11) 0.8466(12) 0.076(4) Uani 1 1 d .
H62A H -0.0128 0.3881 0.8962 0.091 Uiso 1 1 calc R
H62B H -0.1302 0.3240 0.8468 0.091 Uiso 1 1 calc R

loop_
_atom_site_aniso_label
_atom_site_aniso_U_11
_atom_site_aniso_U_22
_atom_site_aniso_U_33
_atom_site_aniso_U_23
_atom_site_aniso_U_13
_atom_site_aniso_U_12
Yb1 0.0360(4) 0.0309(4) 0.0407(4) 0.0020(3) 0.0081(2) 0.0145(3)
Yb2 0.0414(4) 0.0293(4) 0.0376(4) 0.0030(3) 0.0078(2) 0.0127(3)
Si1 0.045(2) 0.038(2) 0.076(3) 0.003(2) 0.012(2) 0.0227(19)
Si2 0.046(2) 0.046(2) 0.045(2) 0.0059(19) 0.0089(17) 0.0221(19)
Si3 0.048(3) 0.059(3) 0.066(3) -0.024(2) -0.007(2) 0.018(2)
Si4 0.042(2) 0.045(3) 0.070(3) 0.006(2) 0.014(2) 0.0133(19)
Si5 0.038(2) 0.054(3) 0.074(3) 0.008(2) 0.013(2) 0.013(2)
Si6 0.062(3) 0.034(2) 0.055(3) 0.011(2) 0.024(2) 0.019(2)
Cl1 0.075(3) 0.054(2) 0.042(2) 0.0024(18) 0.0098(17) 0.024(2)
O1 0.052(6) 0.035(5) 0.053(6) 0.020(5) 0.020(4) 0.015(4)
N1 0.033(6) 0.044(7) 0.053(7) 0.013(6) 0.010(5) 0.013(5)
N2 0.039(6) 0.038(7) 0.034(6) 0.004(5) 0.021(5) 0.022(5)
N3 0.050(7) 0.026(6) 0.042(7) -0.008(5) 0.004(5) 0.012(5)
N4 0.067(8) 0.025(6) 0.033(6) 0.003(5) 0.021(6) 0.017(6)
N5 0.041(6) 0.032(6) 0.034(6) -0.001(5) 0.003(5) 0.010(5)
N6 0.045(7) 0.028(6) 0.068(8) -0.007(6) 0.010(6) 0.020(5)
N7 0.030(6) 0.031(6) 0.052(7) -0.005(5) 0.007(5) 0.007(5)
C1 0.072(12) 0.078(13) 0.056(11) 0.017(10) 0.018(8) 0.026(10)
C2 0.043(8) 0.042(8) 0.028(7) 0.008(6) 0.004(5) 0.013(6)
C3 0.043(9) 0.047(9) 0.057(10) -0.002(8) -0.024(7) 0.011(7)
C4 0.033(8) 0.055(10) 0.050(9) 0.007(8) -0.012(6) 0.011(7)
C5 0.062(10) 0.072(12) 0.040(9) -0.010(8) -0.013(7) 0.042(9)
C6 0.034(7) 0.031(8) 0.054(9) 0.004(7) 0.006(6) 0.010(6)
C7 0.052(9) 0.057(10) 0.045(8) 0.022(8) 0.022(7) 0.024(8)
C8 0.071(11) 0.059(11) 0.047(9) 0.022(8) 0.028(8) 0.040(9)
C9 0.053(10) 0.058(12) 0.091(13) 0.029(11) 0.016(9) 0.027(9)
C10 0.043(8) 0.048(9) 0.046(8) 0.013(7) 0.010(6) 0.015(7)
C11 0.056(9) 0.053(10) 0.031(8) 0.003(7) -0.007(6) 0.019(8)
C12 0.112(10) 0.077(9) 0.074(8) -0.013(6) -0.013(6) 0.041(7)
C13 0.112(10) 0.077(9) 0.074(8) -0.013(6) -0.013(6) 0.041(7)
C14 0.112(10) 0.077(9) 0.074(8) -0.013(6) -0.013(6) 0.041(7)
C15 0.061(10) 0.047(9) 0.036(8) 0.011(7) 0.018(7) 0.008(7)
C16 0.067(11) 0.059(11) 0.065(11) 0.011(9) 0.015(8) 0.032(9)
C17 0.055(10) 0.063(11) 0.038(8) 0.001(8) 0.016(7) -0.003(8)
C18 0.044(9) 0.044(9) 0.067(10) 0.013(8) 0.006(7) 0.010(7)
C19 0.030(7) 0.042(9) 0.048(8) -0.011(7) 0.007(6) 0.010(6)
C20 0.048(9) 0.050(10) 0.042(8) 0.007(7) 0.001(6) 0.012(7)
C21 0.052(9) 0.044(9) 0.021(7) -0.006(6) 0.006(6) 0.019(7)
C22 0.069(11) 0.048(10) 0.057(10) -0.009(8) -0.006(8) 0.031(8)
C23 0.037(8) 0.026(8) 0.055(9) 0.003(7) -0.010(6) 0.001(6)
C24 0.059(10) 0.042(9) 0.052(9) 0.028(8) 0.013(7) 0.006(7)
C25 0.092(13) 0.065(13) 0.044(10) 0.016(9) 0.008(8) 0.019(10)
C26 0.066(11) 0.046(10) 0.072(12) 0.030(10) 0.001(9) 0.012(8)
C27 0.065(10) 0.015(7) 0.060(10) -0.009(7) -0.007(7) 0.009(7)
C28 0.047(8) 0.018(7) 0.052(9) -0.004(6) -0.006(6) 0.012(6)
C29 0.093(13) 0.049(10) 0.040(9) 0.017(8) 0.031(8) 0.004(9)
C30 0.104(16) 0.051(12) 0.090(15) -0.004(11) 0.015(11) 0.022(11)
C31 0.080(15) 0.12(2) 0.107(18) 0.027(15) 0.030(12) 0.040(13)
C32 0.055(9) 0.024(7) 0.051(9) -0.001(7) 0.006(7) 0.011(6)
C33 0.048(10) 0.035(9) 0.100(14) 0.004(9) 0.019(9) 0.012(7)
C34 0.057(10) 0.050(10) 0.064(11) 0.002(8) 0.007(8) 0.012(8)
C35 0.039(7) 0.020(6) 0.028(7) -0.004(5) 0.006(5) 0.009(5)
C36 0.039(7) 0.038(8) 0.030(7) 0.001(6) 0.018(5) 0.010(6)
C37 0.044(8) 0.022(7) 0.048(8) -0.004(6) -0.004(6) 0.005(6)
C38 0.067(10) 0.025(7) 0.045(8) 0.006(7) 0.029(7) 0.012(7)
C39 0.062(9) 0.042(9) 0.040(8) 0.012(7) 0.039(7) 0.017(7)
C40 0.056(9) 0.030(8) 0.054(9) 0.023(7) 0.021(7) 0.013(7)
C41 0.052(10) 0.059(11) 0.066(11) 0.012(9) 0.012(7) 0.026(8)
C42 0.053(10) 0.033(9) 0.113(16) -0.019(9) -0.005(9) 0.016(8)
C43 0.050(11) 0.040(10) 0.17(2) 0.041(12) -0.005(11) 0.021(8)
C44 0.040(9) 0.047(10) 0.090(13) -0.012(9) 0.000(8) 0.017(7)
C45 0.085(13) 0.087(14) 0.054(10) 0.023(10) 0.009(9) 0.050(11)
C46 0.049(10) 0.045(10) 0.091(13) -0.003(9) -0.007(8) 0.032(8)
C47 0.089(14) 0.14(2) 0.034(10) -0.020(10) -0.001(8) 0.058(13)
C48 0.058(11) 0.130(19) 0.066(12) -0.008(12) -0.026(8) 0.046(12)
C49 0.077(13) 0.090(15) 0.071(13) -0.047(11) -0.015(9) 0.016(11)
C50 0.059(9) 0.060(10) 0.038(8) 0.015(8) 0.025(7) 0.019(8)
C51 0.047(11) 0.126(19) 0.087(14) 0.014(13) 0.017(9) 0.034(11)
C52 0.080(13) 0.058(12) 0.087(14) 0.022(11) 0.034(10) 0.012(10)
C53 0.046(10) 0.129(19) 0.054(11) -0.003(11) -0.008(7) 0.004(11)
C54 0.060(12) 0.13(2) 0.087(14) -0.019(13) 0.001(9) 0.063(13)
C55 0.048(12) 0.052(12) 0.21(3) 0.025(15) -0.017(13) -0.004(9)
C56 0.094(13) 0.050(10) 0.082(12) 0.037(10) 0.040(10) 0.042(10)
C57 0.087(12) 0.049(10) 0.037(9) -0.001(7) 0.018(8) 0.018(9)
C58 0.101(14) 0.060(11) 0.060(11) -0.021(9) 0.015(9) 0.056(10)
C59 0.125(16) 0.048(11) 0.054(11) 0.017(9) 0.010(10) 0.037(11)
C60 0.122(18) 0.052(12) 0.101(17) -0.013(11) -0.063(13) 0.018(12)
C61 0.077(9) 0.064(9) 0.106(11) 0.031(9) 0.024(8) 0.040(7)
C62 0.077(9) 0.064(9) 0.106(11) 0.031(9) 0.024(8) 0.040(7)

loop_
_atom_type_symbol
_atom_type_description
_atom_type_scat_dispersion_real
_atom_type_scat_dispersion_imag
_atom_type_scat_source
C C 0.0033 0.0016 'International Tables Vol C Tables 4.2.6.8 and 6.1.1.4'
H H 0.0000 0.0000 'International Tables Vol C Tables 4.2.6.8 and 6.1.1.4'
N N 0.0061 0.0033 'International Tables Vol C Tables 4.2.6.8 and 6.1.1.4'
O O 0.0106 0.0060 'International Tables Vol C Tables 4.2.6.8 and 6.1.1.4'
Yb Yb -0.3850 5.5486 'International Tables Vol C Tables 4.2.6.8 and 6.1.1.4'
Si Si 0.0817 0.0704 'International Tables Vol C Tables 4.2.6.8 and 6.1.1.4'
Cl Cl 0.1484 0.1585 'International Tables Vol C Tables 4.2.6.8 and 6.1.1.4'

loop_
_geom_angle_atom_site_label_1
_geom_angle_atom_site_label_2
_geom_angle_atom_site_label_3
_geom_angle
N6 Yb1 N5 108.6(4)
N6 Yb1 N1 123.1(4)
N5 Yb1 N1 105.6(4)
N6 Yb1 N2 99.8(4)
N5 Yb1 N2 138.1(4)
N1 Yb1 N2 82.4(4)
N6 Yb1 C2 101.7(4)
N5 Yb1 C2 130.1(4)
N1 Yb1 C2 25.8(4)
N2 Yb1 C2 70.0(4)
N6 Yb1 C4 87.8(4)
N5 Yb1 C4 161.7(4)
N1 Yb1 C4 70.1(4)
N2 Yb1 C4 25.8(4)
C2 Yb1 C4 50.2(4)
N6 Yb1 C3 86.4(4)
N5 Yb1 C3 156.5(4)
N1 Yb1 C3 51.0(4)
N2 Yb1 C3 51.4(4)
C2 Yb1 C3 26.4(4)
C4 Yb1 C3 26.9(4)
N6 Yb1 Si4 30.4(3)
N5 Yb1 Si4 98.7(3)
N1 Yb1 Si4 150.7(3)
N2 Yb1 Si4 90.4(3)
C2 Yb1 Si4 125.6(3)
C4 Yb1 Si4 91.4(3)
C3 Yb1 Si4 103.0(3)
N6 Yb1 Si2 134.8(3)
N5 Yb1 Si2 29.6(3)
N1 Yb1 Si2 94.2(3)
N2 Yb1 Si2 110.5(3)
C2 Yb1 Si2 119.5(3)
C4 Yb1 Si2 132.1(3)
C3 Yb1 Si2 138.8(3)
Si4 Yb1 Si2 114.88(12)
N6 Yb1 Si1 86.4(3)
N5 Yb1 Si1 22.8(3)
N1 Yb1 Si1 115.9(3)
N2 Yb1 Si1 153.4(3)
C2 Yb1 Si1 134.3(3)
C4 Yb1 Si1 173.4(3)
C3 Yb1 Si1 155.2(3)
Si4 Yb1 Si1 81.97(11)
Si2 Yb1 Si1 52.16(11)
N6 Yb1 Si3 22.8(3)
N5 Yb1 Si3 117.7(3)
N1 Yb1 Si3 100.4(3)
N2 Yb1 Si3 100.4(3)
C2 Yb1 Si3 80.6(3)
C4 Yb1 Si3 80.6(3)
C3 Yb1 Si3 70.3(3)
Si4 Yb1 Si3 52.85(13)
Si2 Yb1 Si3 147.26(12)
Si1 Yb1 Si3 95.14(12)
N7 Yb2 N4 98.7(4)
N7 Yb2 O1 89.4(4)
N4 Yb2 O1 171.0(4)
N7 Yb2 N3 129.8(4)
N4 Yb2 N3 81.9(4)
O1 Yb2 N3 89.8(4)
N7 Yb2 Cl1 119.7(3)
N4 Yb2 Cl1 91.6(3)
O1 Yb2 Cl1 87.9(3)
N3 Yb2 Cl1 110.4(3)
N7 Yb2 C37 86.1(4)
N4 Yb2 C37 24.7(4)
O1 Yb2 C37 162.2(3)
N3 Yb2 C37 106.3(4)
Cl1 Yb2 C37 79.4(3)
N7 Yb2 Si6 26.8(3)
N4 Yb2 Si6 88.6(3)
O1 Yb2 Si6 97.0(2)
N3 Yb2 Si6 104.0(3)
Cl1 Yb2 Si6 145.26(13)
C37 Yb2 Si6 86.7(3)
N7 Yb2 Si5 25.4(3)
N4 Yb2 Si5 106.3(3)
O1 Yb2 Si5 82.8(2)
N3 Yb2 Si5 153.4(3)
Cl1 Yb2 Si5 94.86(13)
C37 Yb2 Si5 85.9(3)
Si6 Yb2 Si5 52.18(12)
N5 Si1 C41 112.6(7)
N5 Si1 C43 112.9(7)
C41 Si1 C43 105.9(7)
N5 Si1 C42 111.8(7)
C41 Si1 C42 105.5(8)
C43 Si1 C42 107.7(9)
N5 Si1 Yb1 30.5(4)
C41 Si1 Yb1 136.9(5)
C43 Si1 Yb1 110.4(5)
C42 Si1 Yb1 85.0(5)
N5 Si2 C44 115.5(7)
N5 Si2 C46 108.5(6)
C44 Si2 C46 106.8(8)
N5 Si2 C45 113.8(7)
C44 Si2 C45 106.2(8)
C46 Si2 C45 105.3(8)
N5 Si2 Yb1 39.4(4)
C44 Si2 Yb1 121.7(6)
C46 Si2 Yb1 69.6(5)
C45 Si2 Yb1 131.4(6)
N6 Si3 C49 112.5(8)
N6 Si3 C48 114.1(7)
C49 Si3 C48 104.7(9)
N6 Si3 C47 112.5(7)
C49 Si3 C47 106.8(9)
C48 Si3 C47 105.5(9)
N6 Si3 Yb1 29.6(4)
C49 Si3 Yb1 137.4(7)
C48 Si3 Yb1 110.2(6)
C47 Si3 Yb1 86.7(6)
N6 Si4 C51 114.0(8)
N6 Si4 C52 113.0(7)
C51 Si4 C52 107.3(9)
N6 Si4 C50 107.5(6)
C51 Si4 C50 107.2(8)
C52 Si4 C50 107.5(8)
N6 Si4 Yb1 40.9(4)
C51 Si4 Yb1 121.4(7)
C52 Si4 Yb1 130.6(6)
C50 Si4 Yb1 67.0(4)
N7 Si5 C55 115.0(8)
N7 Si5 C53 112.2(7)
C55 Si5 C53 105.2(12)
N7 Si5 C54 110.0(8)
C55 Si5 C54 108.4(11)
C53 Si5 C54 105.4(10)
N7 Si5 Yb2 32.9(4)
C55 Si5 Yb2 117.2(7)
C53 Si5 Yb2 80.7(5)
C54 Si5 Yb2 130.5(7)
N7 Si6 C56 114.7(7)
N7 Si6 C57 109.1(6)
C56 Si6 C57 105.8(8)
N7 Si6 C58 115.5(7)
C56 Si6 C58 105.7(8)
C57 Si6 C58 105.3(8)
N7 Si6 Yb2 35.0(3)
C56 Si6 Yb2 135.7(6)
C57 Si6 Yb2 75.5(5)
C58 Si6 Yb2 116.8(6)
C62 O1 C59 110.1(12)
C62 O1 Yb2 124.1(9)
C59 O1 Yb2 125.2(9)
C2 N1 C6 118.1(11)
C2 N1 Yb1 108.2(8)
C6 N1 Yb1 133.7(9)
C4 N2 C35 115.0(11)
C4 N2 Yb1 107.0(9)
C35 N2 Yb1 137.4(8)
C19 N3 C23 115.1(11)
C19 N3 Yb2 127.1(9)
C23 N3 Yb2 117.4(8)
C21 N4 C37 118.3(12)
C21 N4 Yb2 128.3(9)
C37 N4 Yb2 113.4(9)
Si1 N5 Si2 121.5(7)
Si1 N5 Yb1 126.7(6)
Si2 N5 Yb1 111.0(6)
Si4 N6 Si3 122.4(7)
Si4 N6 Yb1 108.7(6)
Si3 N6 Yb1 127.6(7)
Si6 N7 Si5 120.1(6)
Si6 N7 Yb2 118.2(5)
Si5 N7 Yb2 121.6(6)
C2 C1 H1A 109.5
C2 C1 H1B 109.5
H1A C1 H1B 109.5
C2 C1 H1C 109.5
H1A C1 H1C 109.5
H1B C1 H1C 109.5
N1 C2 C3 121.9(12)
N1 C2 C1 119.7(12)
C3 C2 C1 118.3(12)
N1 C2 Yb1 46.0(6)
C3 C2 Yb1 80.1(8)
C1 C2 Yb1 151.6(11)
C2 C3 C4 130.3(12)
C2 C3 Yb1 73.5(8)
C4 C3 Yb1 73.9(8)
C2 C3 H3 114.9
C4 C3 H3 114.9
Yb1 C3 H3 131.8
N2 C4 C3 121.9(13)
N2 C4 C5 121.2(13)
C3 C4 C5 116.9(12)
N2 C4 Yb1 47.3(7)
C3 C4 Yb1 79.1(9)
C5 C4 Yb1 155.5(11)
C4 C5 H5A 109.5
C4 C5 H5B 109.5
H5A C5 H5B 109.5
C4 C5 H5C 109.5
H5A C5 H5C 109.5
H5B C5 H5C 109.5
C11 C6 C7 119.2(13)
C11 C6 N1 120.2(13)
C7 C6 N1 120.4(12)
C8 C7 C6 117.7(14)
C8 C7 C12 118.1(16)
C6 C7 C12 124.2(15)
C9 C8 C7 121.9(15)
C9 C8 H8 119.1
C7 C8 H8 119.1
C10 C9 C8 119.3(16)
C10 C9 H9 120.3
C8 C9 H9 120.3
C9 C10 C11 121.4(15)
C9 C10 H10 119.3
C11 C10 H10 119.3
C6 C11 C10 120.4(14)
C6 C11 C15 121.0(13)
C10 C11 C15 118.5(13)
C7 C12 C13 117.4(19)
C7 C12 C14 114.4(16)
C13 C12 C14 107.7(18)
C7 C12 H12 105.4
C13 C12 H12 105.4
C14 C12 H12 105.4
C12 C13 H13A 109.5
C12 C13 H13B 109.5
H13A C13 H13B 109.5
C12 C13 H13C 109.5
H13A C13 H13C 109.5
H13B C13 H13C 109.5
C12 C14 H14A 109.5
C12 C14 H14B 109.5
H14A C14 H14B 109.5
C12 C14 H14C 109.5
H14A C14 H14C 109.5
H14B C14 H14C 109.5
C17 C15 C16 107.9(13)
C17 C15 C11 112.5(13)
C16 C15 C11 109.4(11)
C17 C15 H15 109.0
C16 C15 H15 109.0
C11 C15 H15 109.0
C15 C16 H16A 109.5
C15 C16 H16B 109.5
H16A C16 H16B 109.5
C15 C16 H16C 109.5
H16A C16 H16C 109.5
H16B C16 H16C 109.5
C15 C17 H17A 109.5
C15 C17 H17B 109.5
H17A C17 H17B 109.5
C15 C17 H17C 109.5
H17A C17 H17C 109.5
H17B C17 H17C 109.5
C19 C18 H18A 109.5
C19 C18 H18B 109.5
H18A C18 H18B 109.5
C19 C18 H18C 109.5
H18A C18 H18C 109.5
H18B C18 H18C 109.5
N3 C19 C20 125.1(12)
N3 C19 C18 121.7(14)
C20 C19 C18 113.2(13)
C21 C20 C19 130.1(14)
C21 C20 H20 115.0
C19 C20 H20 115.0
N4 C21 C20 125.7(14)
N4 C21 C22 119.1(13)
C20 C21 C22 115.3(13)
C21 C22 H22A 109.5
C21 C22 H22B 109.5
H22A C22 H22B 109.5
C21 C22 H22C 109.5
H22A C22 H22C 109.5
H22B C22 H22C 109.5
C28 C23 C24 121.2(13)
C28 C23 N3 121.4(13)
C24 C23 N3 117.3(13)
C25 C24 C23 114.7(16)
C25 C24 C29 121.4(14)
C23 C24 C29 123.8(13)
C24 C25 C26 125.8(16)
C24 C25 H25 117.1
C26 C25 H25 117.1
C27 C26 C25 116.6(15)
C27 C26 H26 121.7
C25 C26 H26 121.7
C26 C27 C28 121.6(15)
C26 C27 H27 119.2
C28 C27 H27 119.2
C27 C28 C23 119.8(14)
C27 C28 C32 119.5(13)
C23 C28 C32 120.6(12)
C24 C29 C31 111.8(15)
C24 C29 C30 113.9(16)
C31 C29 C30 102.7(14)
C24 C29 H29 109.4
C31 C29 H29 109.4
C30 C29 H29 109.4
C29 C30 H30A 109.5
C29 C30 H30B 109.5
H30A C30 H30B 109.5
C29 C30 H30C 109.5
H30A C30 H30C 109.5
H30B C30 H30C 109.5
C29 C31 H31A 109.5
C29 C31 H31B 109.5
H31A C31 H31B 109.5
C29 C31 H31C 109.5
H31A C31 H31C 109.5
H31B C31 H31C 109.5
C34 C32 C33 107.4(13)
C34 C32 C28 112.2(12)
C33 C32 C28 112.7(12)
C34 C32 H32 108.2
C33 C32 H32 108.2
C28 C32 H32 108.2
C32 C33 H33A 109.5
C32 C33 H33B 109.5
H33A C33 H33B 109.5
C32 C33 H33C 109.5
H33A C33 H33C 109.5
H33B C33 H33C 109.5
C32 C34 H34A 109.5
C32 C34 H34B 109.5
H34A C34 H34B 109.5
C32 C34 H34C 109.5
H34A C34 H34C 109.5
H34B C34 H34C 109.5
C36 C35 N2 124.3(11)
C36 C35 C40 114.8(12)
N2 C35 C40 120.9(11)
C35 C36 C37 126.5(12)
C35 C36 H36 116.8
C37 C36 H36 116.8
C38 C37 C36 116.9(12)
C38 C37 N4 120.1(13)
C36 C37 N4 122.9(12)
C38 C37 Yb2 111.1(9)
C36 C37 Yb2 113.2(9)
N4 C37 Yb2 42.0(6)
C37 C38 C39 119.9(13)
C37 C38 H38 120.1
C39 C38 H38 120.1
C40 C39 C38 122.6(12)
C40 C39 H39 118.7
C38 C39 H39 118.7
C39 C40 C35 119.4(13)
C39 C40 H40 120.3
C35 C40 H40 120.3
Si1 C41 H41A 109.5
Si1 C41 H41B 109.5
H41A C41 H41B 109.5
Si1 C41 H41C 109.5
H41A C41 H41C 109.5
H41B C41 H41C 109.5
Si1 C42 H42A 109.5
Si1 C42 H42B 109.5
H42A C42 H42B 109.5
Si1 C42 H42C 109.5
H42A C42 H42C 109.5
H42B C42 H42C 109.5
Si1 C43 H43A 109.5
Si1 C43 H43B 109.5
H43A C43 H43B 109.5
Si1 C43 H43C 109.5
H43A C43 H43C 109.5
H43B C43 H43C 109.5
Si2 C44 H44A 109.5
Si2 C44 H44B 109.5
H44A C44 H44B 109.5
Si2 C44 H44C 109.5
H44A C44 H44C 109.5
H44B C44 H44C 109.5
Si2 C45 H45A 109.5
Si2 C45 H45B 109.5
H45A C45 H45B 109.5
Si2 C45 H45C 109.5
H45A C45 H45C 109.5
H45B C45 H45C 109.5
Si2 C46 H46A 109.5
Si2 C46 H46B 109.5
H46A C46 H46B 109.5
Si2 C46 H46C 109.5
H46A C46 H46C 109.5
H46B C46 H46C 109.5
Si3 C47 H47A 109.5
Si3 C47 H47B 109.5
H47A C47 H47B 109.5
Si3 C47 H47C 109.5
H47A C47 H47C 109.5
H47B C47 H47C 109.5
Si3 C48 H48A 109.5
Si3 C48 H48B 109.5
H48A C48 H48B 109.5
Si3 C48 H48C 109.5
H48A C48 H48C 109.5
H48B C48 H48C 109.5
Si3 C49 H49A 109.5
Si3 C49 H49B 109.5
H49A C49 H49B 109.5
Si3 C49 H49C 109.5
H49A C49 H49C 109.5
H49B C49 H49C 109.5
Si4 C50 H50A 109.5
Si4 C50 H50B 109.5
H50A C50 H50B 109.5
Si4 C50 H50C 109.5
H50A C50 H50C 109.5
H50B C50 H50C 109.5
Si4 C51 H51A 109.5
Si4 C51 H51B 109.5
H51A C51 H51B 109.5
Si4 C51 H51C 109.5
H51A C51 H51C 109.5
H51B C51 H51C 109.5
Si4 C52 H52A 109.5
Si4 C52 H52B 109.5
H52A C52 H52B 109.5
Si4 C52 H52C 109.5
H52A C52 H52C 109.5
H52B C52 H52C 109.5
Si5 C53 H53A 109.5
Si5 C53 H53B 109.5
H53A C53 H53B 109.5
Si5 C53 H53C 109.5
H53A C53 H53C 109.5
H53B C53 H53C 109.5
Si5 C54 H54A 109.5
Si5 C54 H54B 109.5
H54A C54 H54B 109.5
Si5 C54 H54C 109.5
H54A C54 H54C 109.5
H54B C54 H54C 109.5
Si5 C55 H55A 109.5
Si5 C55 H55B 109.5
H55A C55 H55B 109.5
Si5 C55 H55C 109.5
H55A C55 H55C 109.5
H55B C55 H55C 109.5
Si6 C56 H56A 109.5
Si6 C56 H56B 109.5
H56A C56 H56B 109.5
Si6 C56 H56C 109.5
H56A C56 H56C 109.5
H56B C56 H56C 109.5
Si6 C57 H57A 109.5
Si6 C57 H57B 109.5
H57A C57 H57B 109.5
Si6 C57 H57C 109.5
H57A C57 H57C 109.5
H57B C57 H57C 109.5
Si6 C58 H58A 109.5
Si6 C58 H58B 109.5
H58A C58 H58B 109.5
Si6 C58 H58C 109.5
H58A C58 H58C 109.5
H58B C58 H58C 109.5
O1 C59 C60 101.9(16)
O1 C59 H59A 111.4
C60 C59 H59A 111.4
O1 C59 H59B 111.4
C60 C59 H59B 111.4
H59A C59 H59B 109.3
C61 C60 C59 102.5(14)
C61 C60 H60A 111.3
C59 C60 H60A 111.3
C61 C60 H60B 111.3
C59 C60 H60B 111.3
H60A C60 H60B 109.2
C62 C61 C60 101.9(16)
C62 C61 H61A 111.4
C60 C61 H61A 111.4
C62 C61 H61B 111.4
C60 C61 H61B 111.4
H61A C61 H61B 109.2
O1 C62 C61 106.8(14)
O1 C62 H62A 110.4
C61 C62 H62A 110.4
O1 C62 H62B 110.4
C61 C62 H62B 110.4
H62A C62 H62B 108.6

loop_
_geom_bond_atom_site_label_1
_geom_bond_atom_site_label_2
_geom_bond_distance
Yb1 N6 2.210(11)
Yb1 N5 2.228(11)
Yb1 N1 2.256(11)
Yb1 N2 2.299(10)
Yb1 C2 2.978(13)
Yb1 C4 2.994(15)
Yb1 C3 3.060(15)
Yb1 Si4 3.199(4)
Yb1 Si2 3.274(4)
Yb1 Si1 3.521(5)
Yb1 Si3 3.542(4)
Yb2 N7 2.194(10)
Yb2 N4 2.297(11)
Yb2 O1 2.352(9)
Yb2 N3 2.357(11)
Yb2 Cl1 2.512(4)
Yb2 C37 3.154(14)
Yb2 Si6 3.370(4)
Yb2 Si5 3.435(4)
Si1 N5 1.703(12)
Si1 C41 1.884(15)
Si1 C43 1.90(2)
Si1 C42 1.917(17)
Si2 N5 1.731(11)
Si2 C44 1.870(15)
Si2 C46 1.886(15)
Si2 C45 1.892(15)
Si3 N6 1.730(13)
Si3 C49 1.873(19)
Si3 C48 1.881(19)
Si3 C47 1.946(18)
Si4 N6 1.710(13)
Si4 C51 1.865(17)
Si4 C52 1.875(18)
Si4 C50 1.897(16)
Si5 N7 1.732(11)
Si5 C55 1.862(19)
Si5 C53 1.880(18)
Si5 C54 1.904(17)
Si6 N7 1.722(12)
Si6 C56 1.838(15)
Si6 C57 1.861(17)
Si6 C58 1.917(15)
O1 C62 1.44(2)
O1 C59 1.473(18)
N1 C2 1.364(16)
N1 C6 1.450(16)
N2 C4 1.361(17)
N2 C35 1.411(15)
N3 C19 1.319(18)
N3 C23 1.443(17)
N4 C21 1.334(17)
N4 C37 1.435(16)
C1 C2 1.554(19)
C1 H1A 0.9700
C1 H1B 0.9700
C1 H1C 0.9700
C2 C3 1.38(2)
C3 C4 1.41(2)
C3 H3 0.9400
C4 C5 1.50(2)
C5 H5A 0.9700
C5 H5B 0.9700
C5 H5C 0.9700
C6 C11 1.38(2)
C6 C7 1.43(2)
C7 C8 1.40(2)
C7 C12 1.48(2)
C8 C9 1.39(2)
C8 H8 0.9400
C9 C10 1.35(2)
C9 H9 0.9400
C10 C11 1.396(19)
C10 H10 0.9400
C11 C15 1.57(2)
C12 C13 1.50(3)
C12 C14 1.51(3)
C12 H12 0.9900
C13 H13A 0.9700
C13 H13B 0.9700
C13 H13C 0.9700
C14 H14A 0.9700
C14 H14B 0.9700
C14 H14C 0.9700
C15 C17 1.52(2)
C15 C16 1.55(2)
C15 H15 0.9900
C16 H16A 0.9700
C16 H16B 0.9700
C16 H16C 0.9700
C17 H17A 0.9700
C17 H17B 0.9700
C17 H17C 0.9700
C18 C19 1.499(19)
C18 H18A 0.9700
C18 H18B 0.9700
C18 H18C 0.9700
C19 C20 1.43(2)
C20 C21 1.39(2)
C20 H20 0.9400
C21 C22 1.50(2)
C22 H22A 0.9700
C22 H22B 0.9700
C22 H22C 0.9700
C23 C28 1.383(19)
C23 C24 1.44(2)
C24 C25 1.37(2)
C24 C29 1.47(2)
C25 C26 1.39(2)
C25 H25 0.9400
C26 C27 1.38(2)
C26 H26 0.9400
C27 C28 1.382(19)
C27 H27 0.9400
C28 C32 1.55(2)
C29 C31 1.56(2)
C29 C30 1.58(2)
C29 H29 0.9900
C30 H30A 0.9700
C30 H30B 0.9700
C30 H30C 0.9700
C31 H31A 0.9700
C31 H31B 0.9700
C31 H31C 0.9700
C32 C34 1.50(2)
C32 C33 1.53(2)
C32 H32 0.9900
C33 H33A 0.9700
C33 H33B 0.9700
C33 H33C 0.9700
C34 H34A 0.9700
C34 H34B 0.9700
C34 H34C 0.9700
C35 C36 1.356(17)
C35 C40 1.471(17)
C36 C37 1.380(18)
C36 H36 0.9400
C37 C38 1.382(18)
C38 C39 1.390(19)
C38 H38 0.9400
C39 C40 1.345(19)
C39 H39 0.9400
C40 H40 0.9400
C41 H41A 0.9700
C41 H41B 0.9700
C41 H41C 0.9700
C42 H42A 0.9700
C42 H42B 0.9700
C42 H42C 0.9700
C43 H43A 0.9700
C43 H43B 0.9700
C43 H43C 0.9700
C44 H44A 0.9700
C44 H44B 0.9700
C44 H44C 0.9700
C45 H45A 0.9700
C45 H45B 0.9700
C45 H45C 0.9700
C46 H46A 0.9700
C46 H46B 0.9700
C46 H46C 0.9700
C47 H47A 0.9700
C47 H47B 0.9700
C47 H47C 0.9700
C48 H48A 0.9700
C48 H48B 0.9700
C48 H48C 0.9700
C49 H49A 0.9700
C49 H49B 0.9700
C49 H49C 0.9700
C50 H50A 0.9700
C50 H50B 0.9700
C50 H50C 0.9700
C51 H51A 0.9700
C51 H51B 0.9700
C51 H51C 0.9700
C52 H52A 0.9700
C52 H52B 0.9700
C52 H52C 0.9700
C53 H53A 0.9700
C53 H53B 0.9700
C53 H53C 0.9700
C54 H54A 0.9700
C54 H54B 0.9700
C54 H54C 0.9700
C55 H55A 0.9700
C55 H55B 0.9700
C55 H55C 0.9700
C56 H56A 0.9700
C56 H56B 0.9700
C56 H56C 0.9700
C57 H57A 0.9700
C57 H57B 0.9700
C57 H57C 0.9700
C58 H58A 0.9700
C58 H58B 0.9700
C58 H58C 0.9700
C59 C60 1.54(3)
C59 H59A 0.9800
C59 H59B 0.9800
C60 C61 1.52(3)
C60 H60A 0.9800
C60 H60B 0.9800
C61 C62 1.52(2)
C61 H61A 0.9800
C61 H61B 0.9800
C62 H62A 0.9800
C62 H62B 0.9800

loop_
_geom_torsion_atom_site_label_1
_geom_torsion_atom_site_label_2
_geom_torsion_atom_site_label_3
_geom_torsion_atom_site_label_4
_geom_torsion
N6 Yb1 Si1 N5 -167.2(8)
N1 Yb1 Si1 N5 67.6(8)
N2 Yb1 Si1 N5 -62.4(9)
C2 Yb1 Si1 N5 89.9(8)
C4 Yb1 Si1 N5 -139(3)
C3 Yb1 Si1 N5 119.5(10)
Si4 Yb1 Si1 N5 -136.9(7)
Si2 Yb1 Si1 N5 -6.5(7)
Si3 Yb1 Si1 N5 171.8(7)
N6 Yb1 Si1 C41 148.0(9)
N5 Yb1 Si1 C41 -44.8(10)
N1 Yb1 Si1 C41 22.7(9)
N2 Yb1 Si1 C41 -107.2(10)
C2 Yb1 Si1 C41 45.1(9)
C4 Yb1 Si1 C41 177(3)
C3 Yb1 Si1 C41 74.7(11)
Si4 Yb1 Si1 C41 178.3(8)
Si2 Yb1 Si1 C41 -51.4(8)
Si3 Yb1 Si1 C41 126.9(8)
N6 Yb1 Si1 C43 -66.4(7)
N5 Yb1 Si1 C43 100.8(10)
N1 Yb1 Si1 C43 168.4(7)
N2 Yb1 Si1 C43 38.4(9)
C2 Yb1 Si1 C43 -169.3(7)
C4 Yb1 Si1 C43 -38(3)
C3 Yb1 Si1 C43 -139.7(9)
Si4 Yb1 Si1 C43 -36.1(7)
Si2 Yb1 Si1 C43 94.2(7)
Si3 Yb1 Si1 C43 -87.4(7)
N6 Yb1 Si1 C42 40.6(7)
N5 Yb1 Si1 C42 -152.2(9)
N1 Yb1 Si1 C42 -84.6(7)
N2 Yb1 Si1 C42 145.4(8)
C2 Yb1 Si1 C42 -62.3(7)
C4 Yb1 Si1 C42 69(3)
C3 Yb1 Si1 C42 -32.7(9)
Si4 Yb1 Si1 C42 70.9(6)
Si2 Yb1 Si1 C42 -158.7(6)
Si3 Yb1 Si1 C42 19.6(6)
N6 Yb1 Si2 N5 32.9(7)
N1 Yb1 Si2 N5 -114.7(6)
N2 Yb1 Si2 N5 161.8(6)
C2 Yb1 Si2 N5 -120.2(6)
C4 Yb1 Si2 N5 178.5(7)
C3 Yb1 Si2 N5 -143.9(7)
Si4 Yb1 Si2 N5 61.4(6)
Si1 Yb1 Si2 N5 5.1(6)
Si3 Yb1 Si2 N5 2.0(6)
N6 Yb1 Si2 C44 125.5(7)
N5 Yb1 Si2 C44 92.6(8)
N1 Yb1 Si2 C44 -22.1(7)
N2 Yb1 Si2 C44 -105.6(7)
C2 Yb1 Si2 C44 -27.6(7)
C4 Yb1 Si2 C44 -88.9(7)
C3 Yb1 Si2 C44 -51.3(8)
Si4 Yb1 Si2 C44 154.0(6)
Si1 Yb1 Si2 C44 97.7(6)
Si3 Yb1 Si2 C44 94.6(6)
N6 Yb1 Si2 C46 -136.8(7)
N5 Yb1 Si2 C46 -169.8(8)
N1 Yb1 Si2 C46 75.5(7)
N2 Yb1 Si2 C46 -8.0(7)
C2 Yb1 Si2 C46 70.1(7)
C4 Yb1 Si2 C46 8.7(7)
C3 Yb1 Si2 C46 46.3(8)
Si4 Yb1 Si2 C46 -108.4(6)
Si1 Yb1 Si2 C46 -164.7(6)
Si3 Yb1 Si2 C46 -167.8(6)
N6 Yb1 Si2 C45 -44.1(9)
N5 Yb1 Si2 C45 -77.1(10)
N1 Yb1 Si2 C45 168.3(9)
N2 Yb1 Si2 C45 84.8(9)
C2 Yb1 Si2 C45 162.8(9)
C4 Yb1 Si2 C45 101.4(9)
C3 Yb1 Si2 C45 139.1(9)
Si4 Yb1 Si2 C45 -15.7(8)
Si1 Yb1 Si2 C45 -71.9(8)
Si3 Yb1 Si2 C45 -75.0(9)
N5 Yb1 Si3 N6 71.4(8)
N1 Yb1 Si3 N6 -174.6(8)
N2 Yb1 Si3 N6 -90.5(8)
C2 Yb1 Si3 N6 -158.0(8)
C4 Yb1 Si3 N6 -107.0(8)
C3 Yb1 Si3 N6 -132.8(8)
Si4 Yb1 Si3 N6 -8.0(8)
Si2 Yb1 Si3 N6 70.3(8)
Si1 Yb1 Si3 N6 67.8(8)
N6 Yb1 Si3 C49 -39.8(12)
N5 Yb1 Si3 C49 31.6(10)
N1 Yb1 Si3 C49 145.6(10)
N2 Yb1 Si3 C49 -130.3(10)
C2 Yb1 Si3 C49 162.2(10)
C4 Yb1 Si3 C49 -146.8(10)
C3 Yb1 Si3 C49 -172.6(10)
Si4 Yb1 Si3 C49 -47.8(10)
Si2 Yb1 Si3 C49 30.5(10)
Si1 Yb1 Si3 C49 28.1(10)
N6 Yb1 Si3 C48 103.4(11)
N5 Yb1 Si3 C48 174.8(8)
N1 Yb1 Si3 C48 -71.2(8)
N2 Yb1 Si3 C48 12.9(8)
C2 Yb1 Si3 C48 -54.6(8)
C4 Yb1 Si3 C48 -3.7(8)
C3 Yb1 Si3 C48 -29.4(8)
Si4 Yb1 Si3 C48 95.4(7)
Si2 Yb1 Si3 C48 173.7(7)
Si1 Yb1 Si3 C48 171.2(7)
N6 Yb1 Si3 C47 -151.2(11)
N5 Yb1 Si3 C47 -79.8(8)
N1 Yb1 Si3 C47 34.1(8)
N2 Yb1 Si3 C47 118.3(7)
C2 Yb1 Si3 C47 50.8(7)
C4 Yb1 Si3 C47 101.7(7)
C3 Yb1 Si3 C47 76.0(8)
Si4 Yb1 Si3 C47 -159.3(7)
Si2 Yb1 Si3 C47 -80.9(7)
Si1 Yb1 Si3 C47 -83.4(7)
N5 Yb1 Si4 N6 -112.2(6)
N1 Yb1 Si4 N6 33.9(9)
N2 Yb1 Si4 N6 108.9(6)
C2 Yb1 Si4 N6 43.5(7)
C4 Yb1 Si4 N6 83.2(7)
C3 Yb1 Si4 N6 58.6(7)
Si2 Yb1 Si4 N6 -138.2(6)
Si1 Yb1 Si4 N6 -96.6(6)
Si3 Yb1 Si4 N6 6.1(6)
N6 Yb1 Si4 C51 -91.3(10)
N5 Yb1 Si4 C51 156.5(8)
N1 Yb1 Si4 C51 -57.5(10)
N2 Yb1 Si4 C51 17.6(8)
C2 Yb1 Si4 C51 -47.8(8)
C4 Yb1 Si4 C51 -8.1(8)
C3 Yb1 Si4 C51 -32.7(8)
Si2 Yb1 Si4 C51 130.5(8)
Si1 Yb1 Si4 C51 172.1(8)
Si3 Yb1 Si4 C51 -85.2(8)
N6 Yb1 Si4 C52 78.2(10)
N5 Yb1 Si4 C52 -33.9(9)
N1 Yb1 Si4 C52 112.1(10)
N2 Yb1 Si4 C52 -172.8(9)
C2 Yb1 Si4 C52 121.7(9)
C4 Yb1 Si4 C52 161.4(9)
C3 Yb1 Si4 C52 136.9(9)
Si2 Yb1 Si4 C52 -59.9(9)
Si1 Yb1 Si4 C52 -18.4(9)
Si3 Yb1 Si4 C52 84.4(9)
N6 Yb1 Si4 C50 172.0(8)
N5 Yb1 Si4 C50 59.8(6)
N1 Yb1 Si4 C50 -154.1(8)
N2 Yb1 Si4 C50 -79.1(6)
C2 Yb1 Si4 C50 -144.5(6)
C4 Yb1 Si4 C50 -104.8(6)
C3 Yb1 Si4 C50 -129.4(6)
Si2 Yb1 Si4 C50 33.8(6)
Si1 Yb1 Si4 C50 75.4(6)
Si3 Yb1 Si4 C50 178.1(6)
N4 Yb2 Si5 N7 75.6(8)
O1 Yb2 Si5 N7 -104.1(7)
N3 Yb2 Si5 N7 -29.3(10)
Cl1 Yb2 Si5 N7 168.6(7)
C37 Yb2 Si5 N7 89.6(8)
Si6 Yb2 Si5 N7 0.6(7)
N7 Yb2 Si5 C55 -94.7(12)
N4 Yb2 Si5 C55 -19.1(10)
O1 Yb2 Si5 C55 161.2(10)
N3 Yb2 Si5 C55 -124.0(12)
Cl1 Yb2 Si5 C55 73.9(10)
C37 Yb2 Si5 C55 -5.1(10)
Si6 Yb2 Si5 C55 -94.1(10)
N7 Yb2 Si5 C53 162.9(11)
N4 Yb2 Si5 C53 -121.5(8)
O1 Yb2 Si5 C53 58.8(8)
N3 Yb2 Si5 C53 133.6(10)
Cl1 Yb2 Si5 C53 -28.5(8)
C37 Yb2 Si5 C53 -107.4(8)
Si6 Yb2 Si5 C53 163.5(8)
N7 Yb2 Si5 C54 60.5(11)
N4 Yb2 Si5 C54 136.1(9)
O1 Yb2 Si5 C54 -43.6(9)
N3 Yb2 Si5 C54 31.2(12)
Cl1 Yb2 Si5 C54 -130.9(9)
C37 Yb2 Si5 C54 150.1(9)
Si6 Yb2 Si5 C54 61.1(9)
N4 Yb2 Si6 N7 -112.6(7)
O1 Yb2 Si6 N7 74.6(7)
N3 Yb2 Si6 N7 166.1(7)
Cl1 Yb2 Si6 N7 -21.9(7)
C37 Yb2 Si6 N7 -87.9(7)
Si5 Yb2 Si6 N7 -0.6(7)
N7 Yb2 Si6 C56 65.2(11)
N4 Yb2 Si6 C56 -47.4(9)
O1 Yb2 Si6 C56 139.8(9)
N3 Yb2 Si6 C56 -128.7(9)
Cl1 Yb2 Si6 C56 43.3(9)
C37 Yb2 Si6 C56 -22.8(9)
Si5 Yb2 Si6 C56 64.6(9)
N7 Yb2 Si6 C57 163.1(9)
N4 Yb2 Si6 C57 50.5(6)
O1 Yb2 Si6 C57 -122.3(6)
N3 Yb2 Si6 C57 -30.8(6)
Cl1 Yb2 Si6 C57 141.2(6)
C37 Yb2 Si6 C57 75.1(6)
Si5 Yb2 Si6 C57 162.5(6)
N7 Yb2 Si6 C58 -96.9(10)
N4 Yb2 Si6 C58 150.5(7)
O1 Yb2 Si6 C58 -22.3(7)
N3 Yb2 Si6 C58 69.2(7)
Cl1 Yb2 Si6 C58 -118.8(7)
C37 Yb2 Si6 C58 175.2(7)
Si5 Yb2 Si6 C58 -97.5(7)
N7 Yb2 O1 C62 21.1(13)
N4 Yb2 O1 C62 -132(2)
N3 Yb2 O1 C62 -108.8(13)
Cl1 Yb2 O1 C62 140.8(13)
C37 Yb2 O1 C62 96.4(17)
Si6 Yb2 O1 C62 -4.6(13)
Si5 Yb2 O1 C62 45.7(13)
N7 Yb2 O1 C59 -149.7(12)
N4 Yb2 O1 C59 57(3)
N3 Yb2 O1 C59 80.5(12)
Cl1 Yb2 O1 C59 -29.9(12)
C37 Yb2 O1 C59 -74.4(16)
Si6 Yb2 O1 C59 -175.4(11)
Si5 Yb2 O1 C59 -125.1(12)
N6 Yb1 N1 C2 37.9(11)
N5 Yb1 N1 C2 163.2(9)
N2 Yb1 N1 C2 -58.9(9)
C4 Yb1 N1 C2 -35.5(9)
C3 Yb1 N1 C2 -13.4(8)
Si4 Yb1 N1 C2 18.3(13)
Si2 Yb1 N1 C2 -169.0(9)
Si1 Yb1 N1 C2 141.4(8)
Si3 Yb1 N1 C2 40.4(9)
N6 Yb1 N1 C6 -141.0(11)
N5 Yb1 N1 C6 -15.6(13)
N2 Yb1 N1 C6 122.3(12)
C2 Yb1 N1 C6 -178.9(18)
C4 Yb1 N1 C6 145.6(13)
C3 Yb1 N1 C6 167.7(14)
Si4 Yb1 N1 C6 -160.6(9)
Si2 Yb1 N1 C6 12.1(12)
Si1 Yb1 N1 C6 -37.5(13)
Si3 Yb1 N1 C6 -138.5(12)
N6 Yb1 N2 C4 -63.3(9)
N5 Yb1 N2 C4 164.0(8)
N1 Yb1 N2 C4 59.0(9)
C2 Yb1 N2 C4 35.7(8)
C3 Yb1 N2 C4 13.9(8)
Si4 Yb1 N2 C4 -92.4(9)
Si2 Yb1 N2 C4 150.7(8)
Si1 Yb1 N2 C4 -165.0(7)
Si3 Yb1 N2 C4 -40.2(9)
N6 Yb1 N2 C35 106.9(12)
N5 Yb1 N2 C35 -25.7(14)
N1 Yb1 N2 C35 -130.7(12)
C2 Yb1 N2 C35 -154.1(12)
C4 Yb1 N2 C35 170.2(17)
C3 Yb1 N2 C35 -175.8(13)
Si4 Yb1 N2 C35 77.8(11)
Si2 Yb1 N2 C35 -39.0(12)
Si1 Yb1 N2 C35 5.2(16)
Si3 Yb1 N2 C35 130.0(11)
N7 Yb2 N3 C19 87.0(12)
N4 Yb2 N3 C19 -7.6(11)
O1 Yb2 N3 C19 176.0(11)
Cl1 Yb2 N3 C19 -96.2(11)
C37 Yb2 N3 C19 -11.8(12)
Si6 Yb2 N3 C19 78.9(11)
Si5 Yb2 N3 C19 102.8(12)
N7 Yb2 N3 C23 -99.6(10)
N4 Yb2 N3 C23 165.8(10)
O1 Yb2 N3 C23 -10.6(9)
Cl1 Yb2 N3 C23 77.2(10)
C37 Yb2 N3 C23 161.7(9)
Si6 Yb2 N3 C23 -107.7(9)
Si5 Yb2 N3 C23 -83.7(11)
N7 Yb2 N4 C21 -118.9(11)
O1 Yb2 N4 C21 34(3)
N3 Yb2 N4 C21 10.4(10)
Cl1 Yb2 N4 C21 120.8(10)
C37 Yb2 N4 C21 -179.2(16)
Si6 Yb2 N4 C21 -94.0(10)
Si5 Yb2 N4 C21 -143.7(10)
N7 Yb2 N4 C37 60.3(9)
O1 Yb2 N4 C37 -147(2)
N3 Yb2 N4 C37 -170.4(9)
Cl1 Yb2 N4 C37 -60.0(9)
Si6 Yb2 N4 C37 85.2(9)
Si5 Yb2 N4 C37 35.5(9)
C41 Si1 N5 Si2 -42.9(10)
C43 Si1 N5 Si2 76.9(9)
C42 Si1 N5 Si2 -161.5(8)
Yb1 Si1 N5 Si2 168.5(12)
C41 Si1 N5 Yb1 148.6(7)
C43 Si1 N5 Yb1 -91.6(9)
C42 Si1 N5 Yb1 30.0(10)
C44 Si2 N5 Si1 80.1(9)
C46 Si2 N5 Si1 -160.1(8)
C45 Si2 N5 Si1 -43.2(10)
Yb1 Si2 N5 Si1 -170.1(11)
C44 Si2 N5 Yb1 -109.7(7)
C46 Si2 N5 Yb1 10.1(8)
C45 Si2 N5 Yb1 126.9(7)
N6 Yb1 N5 Si1 13.5(8)
N1 Yb1 N5 Si1 -120.3(7)
N2 Yb1 N5 Si1 143.6(6)
C2 Yb1 N5 Si1 -110.8(7)
C4 Yb1 N5 Si1 166.0(10)
C3 Yb1 N5 Si1 -113.8(10)
Si4 Yb1 N5 Si1 43.2(7)
Si2 Yb1 N5 Si1 169.5(11)
Si3 Yb1 N5 Si1 -9.3(8)
N6 Yb1 N5 Si2 -156.0(5)
N1 Yb1 N5 Si2 70.2(6)
N2 Yb1 N5 Si2 -25.9(8)
C2 Yb1 N5 Si2 79.7(7)
C4 Yb1 N5 Si2 -3.5(16)
C3 Yb1 N5 Si2 76.7(11)
Si4 Yb1 N5 Si2 -126.3(5)
Si1 Yb1 N5 Si2 -169.5(11)
Si3 Yb1 N5 Si2 -178.8(4)
C51 Si4 N6 Si3 -57.2(11)
C52 Si4 N6 Si3 65.7(11)
C50 Si4 N6 Si3 -175.8(8)
Yb1 Si4 N6 Si3 -168.1(11)
C51 Si4 N6 Yb1 110.9(9)
C52 Si4 N6 Yb1 -126.2(8)
C50 Si4 N6 Yb1 -7.7(8)
C49 Si3 N6 Si4 -42.3(11)
C48 Si3 N6 Si4 76.8(11)
C47 Si3 N6 Si4 -162.9(9)
Yb1 Si3 N6 Si4 165.7(13)
C49 Si3 N6 Yb1 152.0(9)
C48 Si3 N6 Yb1 -88.9(10)
C47 Si3 N6 Yb1 31.3(11)
N5 Yb1 N6 Si4 75.0(6)
N1 Yb1 N6 Si4 -161.0(5)
N2 Yb1 N6 Si4 -73.7(6)
C2 Yb1 N6 Si4 -145.1(6)
C4 Yb1 N6 Si4 -96.6(6)
C3 Yb1 N6 Si4 -123.5(6)
Si2 Yb1 N6 Si4 58.6(7)
Si1 Yb1 N6 Si4 80.3(5)
Si3 Yb1 N6 Si4 -167.3(12)
N5 Yb1 N6 Si3 -117.7(7)
N1 Yb1 N6 Si3 6.3(10)
N2 Yb1 N6 Si3 93.6(8)
C2 Yb1 N6 Si3 22.2(8)
C4 Yb1 N6 Si3 70.7(8)
C3 Yb1 N6 Si3 43.8(8)
Si4 Yb1 N6 Si3 167.3(12)
Si2 Yb1 N6 Si3 -134.1(6)
Si1 Yb1 N6 Si3 -112.4(7)
C56 Si6 N7 Si5 43.2(10)
C57 Si6 N7 Si5 161.6(8)
C58 Si6 N7 Si5 -80.2(10)
Yb2 Si6 N7 Si5 178.9(12)
C56 Si6 N7 Yb2 -135.8(7)
C57 Si6 N7 Yb2 -17.4(9)
C58 Si6 N7 Yb2 100.9(9)
C55 Si5 N7 Si6 -77.0(12)
C53 Si5 N7 Si6 162.8(10)
C54 Si5 N7 Si6 45.8(11)
Yb2 Si5 N7 Si6 -178.9(13)
C55 Si5 N7 Yb2 101.9(12)
C53 Si5 N7 Yb2 -18.2(11)
C54 Si5 N7 Yb2 -135.3(9)
N4 Yb2 N7 Si6 69.0(7)
O1 Yb2 N7 Si6 -106.9(7)
N3 Yb2 N7 Si6 -17.6(9)
Cl1 Yb2 N7 Si6 165.8(5)
C37 Yb2 N7 Si6 90.4(7)
Si5 Yb2 N7 Si6 178.9(12)
N4 Yb2 N7 Si5 -109.9(7)
O1 Yb2 N7 Si5 74.2(7)
N3 Yb2 N7 Si5 163.4(6)
Cl1 Yb2 N7 Si5 -13.1(8)
C37 Yb2 N7 Si5 -88.6(7)
Si6 Yb2 N7 Si5 -178.9(12)
C6 N1 C2 C3 -152.8(13)
Yb1 N1 C2 C3 28.1(17)
C6 N1 C2 C1 30.1(19)
Yb1 N1 C2 C1 -149.0(12)
C6 N1 C2 Yb1 179.1(15)
N6 Yb1 C2 N1 -148.2(9)
N5 Yb1 C2 N1 -21.3(11)
N2 Yb1 C2 N1 115.5(10)
C4 Yb1 C2 N1 134.7(11)
C3 Yb1 C2 N1 156.1(14)
Si4 Yb1 C2 N1 -169.1(8)
Si2 Yb1 C2 N1 12.6(10)
Si1 Yb1 C2 N1 -51.7(10)
Si3 Yb1 C2 N1 -139.7(9)
N6 Yb1 C2 C3 55.7(9)
N5 Yb1 C2 C3 -177.3(8)
N1 Yb1 C2 C3 -156.1(14)
N2 Yb1 C2 C3 -40.6(8)
C4 Yb1 C2 C3 -21.3(8)
Si4 Yb1 C2 C3 34.8(9)
Si2 Yb1 C2 C3 -143.4(7)
Si1 Yb1 C2 C3 152.2(7)
Si3 Yb1 C2 C3 64.2(8)
N6 Yb1 C2 C1 -78(2)
N5 Yb1 C2 C1 49(2)
N1 Yb1 C2 C1 70(2)
N2 Yb1 C2 C1 -174(2)
C4 Yb1 C2 C1 -155(2)
C3 Yb1 C2 C1 -134(2)
Si4 Yb1 C2 C1 -99(2)
Si2 Yb1 C2 C1 83(2)
Si1 Yb1 C2 C1 19(2)
Si3 Yb1 C2 C1 -69(2)
N1 C2 C3 C4 31(3)
C1 C2 C3 C4 -152.0(17)
Yb1 C2 C3 C4 51.0(17)
N1 C2 C3 Yb1 -20.1(12)
C1 C2 C3 Yb1 157.0(14)
N6 Yb1 C3 C2 -125.9(9)
N5 Yb1 C3 C2 5.1(15)
N1 Yb1 C3 C2 13.1(8)
N2 Yb1 C3 C2 128.5(10)
C4 Yb1 C3 C2 141.9(13)
Si4 Yb1 C3 C2 -151.5(8)
Si2 Yb1 C3 C2 51.9(10)
Si1 Yb1 C3 C2 -52.6(11)
Si3 Yb1 C3 C2 -109.3(9)
N6 Yb1 C3 C4 92.2(8)
N5 Yb1 C3 C4 -136.8(10)
N1 Yb1 C3 C4 -128.8(10)
N2 Yb1 C3 C4 -13.4(8)
C2 Yb1 C3 C4 -141.9(13)
Si4 Yb1 C3 C4 66.5(8)
Si2 Yb1 C3 C4 -90.0(9)
Si1 Yb1 C3 C4 165.5(6)
Si3 Yb1 C3 C4 108.8(8)
C35 N2 C4 C3 158.5(13)
Yb1 N2 C4 C3 -28.7(16)
C35 N2 C4 C5 -19.9(19)
Yb1 N2 C4 C5 152.8(12)
C35 N2 C4 Yb1 -172.7(13)
C2 C3 C4 N2 -30(3)
Yb1 C3 C4 N2 21.1(12)
C2 C3 C4 C5 148.7(16)
Yb1 C3 C4 C5 -160.4(14)
C2 C3 C4 Yb1 -50.8(17)
N6 Yb1 C4 N2 118.2(9)
N5 Yb1 C4 N2 -35.8(18)
N1 Yb1 C4 N2 -115.3(9)
C2 Yb1 C4 N2 -134.5(10)
C3 Yb1 C4 N2 -155.4(14)
Si4 Yb1 C4 N2 88.0(8)
Si2 Yb1 C4 N2 -38.1(10)
Si1 Yb1 C4 N2 90(3)
Si3 Yb1 C4 N2 139.9(9)
N6 Yb1 C4 C3 -86.4(9)
N5 Yb1 C4 C3 119.7(13)
N1 Yb1 C4 C3 40.1(8)
N2 Yb1 C4 C3 155.4(14)
C2 Yb1 C4 C3 20.9(7)
Si4 Yb1 C4 C3 -116.6(8)
Si2 Yb1 C4 C3 117.3(8)
Si1 Yb1 C4 C3 -115(2)
Si3 Yb1 C4 C3 -64.6(8)
N6 Yb1 C4 C5 47(2)
N5 Yb1 C4 C5 -107(2)
N1 Yb1 C4 C5 174(2)
N2 Yb1 C4 C5 -71(2)
C2 Yb1 C4 C5 155(3)
C3 Yb1 C4 C5 134(3)
Si4 Yb1 C4 C5 17(2)
Si2 Yb1 C4 C5 -109(2)
Si1 Yb1 C4 C5 19(5)
Si3 Yb1 C4 C5 69(2)
C2 N1 C6 C11 78.7(17)
Yb1 N1 C6 C11 -102.5(15)
C2 N1 C6 C7 -105.9(16)
Yb1 N1 C6 C7 72.9(17)
C11 C6 C7 C8 2(2)
N1 C6 C7 C8 -173.7(12)
C11 C6 C7 C12 -175.8(15)
N1 C6 C7 C12 9(2)
C6 C7 C8 C9 -3(2)
C12 C7 C8 C9 175.1(16)
C7 C8 C9 C10 2(2)
C8 C9 C10 C11 -1(2)
C7 C6 C11 C10 0(2)
N1 C6 C11 C10 175.1(12)
C7 C6 C11 C15 176.5(12)
N1 C6 C11 C15 -8(2)
C9 C10 C11 C6 0(2)
C9 C10 C11 C15 -177.1(14)
C8 C7 C12 C13 -74(2)
C6 C7 C12 C13 103(2)
C8 C7 C12 C14 54(2)
C6 C7 C12 C14 -128.8(19)
C6 C11 C15 C17 140.6(14)
C10 C11 C15 C17 -42.5(17)
C6 C11 C15 C16 -99.5(16)
C10 C11 C15 C16 77.3(16)
C23 N3 C19 C20 -174.5(13)
Yb2 N3 C19 C20 -1(2)
C23 N3 C19 C18 7.2(19)
Yb2 N3 C19 C18 -179.3(10)
N3 C19 C20 C21 13(2)
C18 C19 C20 C21 -168.3(15)
C37 N4 C21 C20 176.1(13)
Yb2 N4 C21 C20 -4.7(19)
C37 N4 C21 C22 -4.8(18)
Yb2 N4 C21 C22 174.4(10)
C19 C20 C21 N4 -10(2)
C19 C20 C21 C22 170.5(14)
C19 N3 C23 C28 -103.3(15)
Yb2 N3 C23 C28 82.5(13)
C19 N3 C23 C24 78.9(15)
Yb2 N3 C23 C24 -95.3(13)
C28 C23 C24 C25 -1(2)
N3 C23 C24 C25 177.2(13)
C28 C23 C24 C29 -178.7(14)
N3 C23 C24 C29 -1(2)
C23 C24 C25 C26 2(2)
C29 C24 C25 C26 -179.4(17)
C24 C25 C26 C27 -4(3)
C25 C26 C27 C28 4(2)
C26 C27 C28 C23 -3(2)
C26 C27 C28 C32 176.1(13)
C24 C23 C28 C27 1(2)
N3 C23 C28 C27 -176.9(12)
C24 C23 C28 C32 -177.9(12)
N3 C23 C28 C32 4.4(19)
C25 C24 C29 C31 59(2)
C23 C24 C29 C31 -123.2(16)
C25 C24 C29 C30 -57(2)
C23 C24 C29 C30 121.0(16)
C27 C28 C32 C34 -103.7(15)
C23 C28 C32 C34 75.1(16)
C27 C28 C32 C33 17.7(18)
C23 C28 C32 C33 -163.6(13)
C4 N2 C35 C36 -87.4(16)
Yb1 N2 C35 C36 102.9(15)
C4 N2 C35 C40 95.3(15)
Yb1 N2 C35 C40 -74.4(16)
N2 C35 C36 C37 -178.0(13)
C40 C35 C36 C37 -1(2)
C35 C36 C37 C38 0(2)
C35 C36 C37 N4 -177.3(13)
C35 C36 C37 Yb2 -130.7(13)
C21 N4 C37 C38 90.7(16)
Yb2 N4 C37 C38 -88.6(14)
C21 N4 C37 C36 -91.7(16)
Yb2 N4 C37 C36 89.0(14)
C21 N4 C37 Yb2 179.3(15)
N7 Yb2 C37 C38 -8.4(10)
N4 Yb2 C37 C38 112.1(14)
O1 Yb2 C37 C38 -84.3(15)
N3 Yb2 C37 C38 122.0(10)
Cl1 Yb2 C37 C38 -129.6(10)
Si6 Yb2 C37 C38 18.4(10)
Si5 Yb2 C37 C38 -33.9(10)
N7 Yb2 C37 C36 125.4(10)
N4 Yb2 C37 C36 -114.0(14)
O1 Yb2 C37 C36 49.6(17)
N3 Yb2 C37 C36 -104.1(9)
Cl1 Yb2 C37 C36 4.2(9)
Si6 Yb2 C37 C36 152.3(9)
Si5 Yb2 C37 C36 100.0(9)
N7 Yb2 C37 N4 -120.6(9)
O1 Yb2 C37 N4 163.6(9)
N3 Yb2 C37 N4 9.9(10)
Cl1 Yb2 C37 N4 118.2(9)
Si6 Yb2 C37 N4 -93.8(9)
Si5 Yb2 C37 N4 -146.0(9)
C36 C37 C38 C39 0(2)
N4 C37 C38 C39 177.8(13)
Yb2 C37 C38 C39 132.0(12)
C37 C38 C39 C40 0(2)
C38 C39 C40 C35 0(2)
C36 C35 C40 C39 0.4(19)
N2 C35 C40 C39 178.0(13)
C62 O1 C59 C60 -21.9(18)
Yb2 O1 C59 C60 150.0(10)
O1 C59 C60 C61 37.9(18)
C59 C60 C61 C62 -40(2)
C59 O1 C62 C61 -3(2)
Yb2 O1 C62 C61 -174.8(11)
C60 C61 C62 O1 27(2)
